data_4089410
loop_
_publ_author_name
'Hannigan, Steven F.'
'Lum, June S.'
'Bacon, Jeffrey W.'
'Moore, Curtis'
'Golen, James A.'
'Rheingold, Arnold L.'
'Doerrer, Linda H.'

_publ_section_title
;
 Room Temperature Stable Organocuprate Copper(III) Complex
;
_journal_issue 12
_journal_name_full Organometallics
_journal_page_first 3429
_journal_paper_doi 10.1021/om4000538
_journal_volume 32
_journal_year 2013
_chemical_formula_sum 'C66 H54 Cu3 F36 K3 O12'
_chemical_formula_weight 2031.01
_space_group_IT_number 15
_space_group_name_Hall '-C 2yc'
_space_group_name_H-M_alt 'C 1 2/c 1'
_symmetry_cell_setting monoclinic
_symmetry_space_group_name_H-M 'C 1 2/c 1'
_atom_sites_solution_hydrogens geom
_atom_sites_solution_primary direct
_atom_sites_solution_secondary difmap
_audit_creation_method SHELXL-97
_cell_angle_alpha 90.00
_cell_angle_beta 118.6050(10)
_cell_angle_gamma 90.00
_cell_formula_units_Z 4
_cell_length_a 25.3378(15)
_cell_length_b 15.1435(9)
_cell_length_c 23.1089(13)
_cell_measurement_reflns_used 9341
_cell_measurement_temperature 150(2)
_cell_measurement_theta_max 25.37
_cell_measurement_theta_min 2.22
_cell_volume 7784.7(8)
_computing_cell_refinement 'Bruker SAINT'
_computing_data_collection 'Bruker APEX2'
_computing_data_reduction 'Bruker SAINT'
_computing_molecular_graphics 'Bruker SHELXTL'
_computing_publication_material 'Bruker SHELXTL'
_computing_structure_refinement 'SHELXL-97 (Sheldrick, 2008)'
_computing_structure_solution 'SHELXS-97 (Sheldrick, 2008)'
_diffrn_ambient_temperature 150(2)
_diffrn_measured_fraction_theta_full 0.999
_diffrn_measured_fraction_theta_max 0.999
_diffrn_measurement_device_type 'Bruker APEX-II CCD'
_diffrn_measurement_method '\f and \w scans'
_diffrn_radiation_monochromator graphite
_diffrn_radiation_source 'fine-focus sealed tube'
_diffrn_radiation_type MoK\a
_diffrn_radiation_wavelength 0.71073
_diffrn_reflns_av_R_equivalents 0.0340
_diffrn_reflns_av_sigmaI/netI 0.0177
_diffrn_reflns_limit_h_max 30
_diffrn_reflns_limit_h_min -30
_diffrn_reflns_limit_k_max 18
_diffrn_reflns_limit_k_min -18
_diffrn_reflns_limit_l_max 27
_diffrn_reflns_limit_l_min -27
_diffrn_reflns_number 69978
_diffrn_reflns_theta_full 25.00
_diffrn_reflns_theta_max 25.37
_diffrn_reflns_theta_min 1.63
_exptl_absorpt_coefficient_mu 1.116
_exptl_absorpt_correction_T_max 0.8076
_exptl_absorpt_correction_T_min 0.7677
_exptl_absorpt_correction_type multi-scan
_exptl_absorpt_process_details sadabs
_exptl_crystal_colour colorless
_exptl_crystal_density_diffrn 1.733
_exptl_crystal_density_method 'not measured'
_exptl_crystal_description Block
_exptl_crystal_F_000 4056
_exptl_crystal_size_max 0.25
_exptl_crystal_size_mid 0.25
_exptl_crystal_size_min 0.20
_refine_diff_density_max 0.360
_refine_diff_density_min -0.315
_refine_diff_density_rms 0.048
_refine_ls_extinction_method none
_refine_ls_goodness_of_fit_ref 1.023
_refine_ls_hydrogen_treatment constr
_refine_ls_matrix_type full
_refine_ls_number_parameters 543
_refine_ls_number_reflns 7141
_refine_ls_number_restraints 0
_refine_ls_restrained_S_all 1.023
_refine_ls_R_factor_all 0.0311
_refine_ls_R_factor_gt 0.0242
_refine_ls_shift/su_max 0.001
_refine_ls_shift/su_mean 0.000
_refine_ls_structure_factor_coef Fsqd
_refine_ls_weighting_details 'calc w=1/[\s^2^(Fo^2^)+(0.0264P)^2^+9.4534P] where P=(Fo^2^+2Fc^2^)/3'
_refine_ls_weighting_scheme calc
_refine_ls_wR_factor_gt 0.0567
_refine_ls_wR_factor_ref 0.0599
_reflns_number_gt 6223
_reflns_number_total 7141
_reflns_threshold_expression >2sigma(I)
_cod_data_source_file om4000538_si_002.cif
_cod_data_source_block lhd169_0m_compound_4_Cu3_ACIE
_cod_depositor_comments
;
The following automatic conversions were performed:

data item '_symmetry_cell_setting' value 'Monoclinic' was changed to
'monoclinic' in accordance with the
/home/saulius/struct/COD-crude-data/automatic-downloads/DataCite-retrospective/ACS/depositions/lib/dictionaries/cif_core.dic
dictionary named 'cif_core.dic' version 2.4.2 last updated on
2011-04-26.

Automatic conversion script
Id: cif_fix_values 6909 2019-04-08 15:41:33Z antanas 
;
_cod_original_sg_symbol_H-M C2/c
_cod_database_code 4089410

loop_
_symmetry_equiv_pos_as_xyz
'x, y, z'
'-x, y, -z+1/2'
'x+1/2, y+1/2, z'
'-x+1/2, y+1/2, -z+1/2'
'-x, -y, -z'
'x, -y, z-1/2'
'-x+1/2, -y+1/2, -z'
'x+1/2, -y+1/2, z-1/2'

loop_
_atom_site_label
_atom_site_type_symbol
_atom_site_fract_x
_atom_site_fract_y
_atom_site_fract_z
_atom_site_U_iso_or_equiv
_atom_site_adp_type
_atom_site_occupancy
_atom_site_symmetry_multiplicity
_atom_site_calc_flag
_atom_site_refinement_flags
C1 C 0.18264(7) 0.26583(12) 0.32800(8) 0.0198(4) Uani 1 1 d .
C2 C 0.21530(8) 0.20304(12) 0.30303(8) 0.0209(4) Uani 1 1 d .
C3 C 0.19254(8) 0.11883(12) 0.28280(8) 0.0251(4) Uani 1 1 d .
H3 H 0.1569 0.1015 0.2836 0.030 Uiso 1 1 calc R
C4 C 0.22134(9) 0.05958(13) 0.26140(9) 0.0322(5) Uani 1 1 d .
H4 H 0.2049 0.0024 0.2470 0.039 Uiso 1 1 calc R
C5 C 0.27361(10) 0.08333(14) 0.26100(10) 0.0378(5) Uani 1 1 d .
H5 H 0.2935 0.0425 0.2468 0.045 Uiso 1 1 calc R
C6 C 0.29681(10) 0.16667(15) 0.28136(11) 0.0394(5) Uani 1 1 d .
H6 H 0.3328 0.1833 0.2811 0.047 Uiso 1 1 calc R
C7 C 0.26823(9) 0.22617(13) 0.30217(10) 0.0313(4) Uani 1 1 d .
H7 H 0.2847 0.2835 0.3161 0.038 Uiso 1 1 calc R
C8 C 0.22092(8) 0.27189(12) 0.40378(9) 0.0244(4) Uani 1 1 d .
C9 C 0.17631(8) 0.35821(13) 0.29734(9) 0.0268(4) Uani 1 1 d .
C10 C 0.00404(7) 0.11613(12) 0.38269(8) 0.0221(4) Uani 1 1 d .
C11 C -0.03347(8) 0.03135(13) 0.35513(9) 0.0278(4) Uani 1 1 d .
C12 C -0.04349(10) 0.00253(15) 0.29388(11) 0.0396(5) Uani 1 1 d .
H12 H -0.0296 0.0371 0.2695 0.048 Uiso 1 1 calc R
C13 C -0.07338(12) -0.07589(18) 0.26771(14) 0.0585(7) Uani 1 1 d .
H13 H -0.0799 -0.0948 0.2256 0.070 Uiso 1 1 calc R
C14 C -0.09369(13) -0.12638(17) 0.30206(15) 0.0654(8) Uani 1 1 d .
H14 H -0.1137 -0.1806 0.2842 0.079 Uiso 1 1 calc R
C15 C -0.08497(12) -0.09827(18) 0.36228(13) 0.0653(9) Uani 1 1 d .
H15 H -0.0998 -0.1327 0.3858 0.078 Uiso 1 1 calc R
C16 C -0.05472(10) -0.02003(16) 0.38943(11) 0.0452(6) Uani 1 1 d .
H16 H -0.0485 -0.0015 0.4315 0.054 Uiso 1 1 calc R
C17 C -0.01778(9) 0.17035(13) 0.42350(10) 0.0297(4) Uani 1 1 d .
C18 C 0.07014(8) 0.08698(13) 0.42680(9) 0.0299(4) Uani 1 1 d .
C19 C 0.02622(8) 0.54420(12) 0.37870(9) 0.0231(4) Uani 1 1 d .
C20 C 0.05822(8) 0.63072(12) 0.37875(9) 0.0256(4) Uani 1 1 d .
C21 C 0.04876(10) 0.71083(14) 0.40179(10) 0.0384(5) Uani 1 1 d .
H21 H 0.0210 0.7143 0.4183 0.046 Uiso 1 1 calc R
C22 C 0.07999(12) 0.78585(15) 0.40066(12) 0.0514(7) Uani 1 1 d .
H22 H 0.0731 0.8407 0.4159 0.062 Uiso 1 1 calc R
C23 C 0.12105(11) 0.78070(17) 0.37742(11) 0.0525(7) Uani 1 1 d .
H23 H 0.1424 0.8320 0.3768 0.063 Uiso 1 1 calc R
C24 C 0.13101(10) 0.70200(17) 0.35526(11) 0.0444(6) Uani 1 1 d .
H24 H 0.1592 0.6988 0.3393 0.053 Uiso 1 1 calc R
C25 C 0.10005(8) 0.62686(14) 0.35599(9) 0.0309(4) Uani 1 1 d .
H25 H 0.1074 0.5723 0.3408 0.037 Uiso 1 1 calc R
C26 C -0.04097(9) 0.56131(15) 0.35740(10) 0.0332(5) Uani 1 1 d .
C27 C 0.05734(8) 0.50642(13) 0.44959(9) 0.0258(4) Uani 1 1 d .
C1K C 0.25526(9) 0.51032(12) 0.50428(10) 0.0273(4) Uani 1 1 d .
H1KA H 0.2747 0.4527 0.5067 0.033 Uiso 1 1 calc R
H1KB H 0.2130 0.5071 0.4688 0.033 Uiso 1 1 calc R
C2K C 0.25695(9) 0.52965(12) 0.56864(10) 0.0280(4) Uani 1 1 d .
H2KA H 0.2365 0.4819 0.5796 0.034 Uiso 1 1 calc R
H2KB H 0.2991 0.5332 0.6042 0.034 Uiso 1 1 calc R
C3K C 0.22237(9) 0.63215(13) 0.62035(10) 0.0302(4) Uani 1 1 d .
H3KA H 0.2628 0.6425 0.6581 0.036 Uiso 1 1 calc R
H3KB H 0.2036 0.5822 0.6315 0.036 Uiso 1 1 calc R
C4K C 0.18460(9) 0.71324(13) 0.60700(10) 0.0288(4) Uani 1 1 d .
H4KA H 0.1445 0.7033 0.5686 0.035 Uiso 1 1 calc R
H4KB H 0.1791 0.7271 0.6457 0.035 Uiso 1 1 calc R
C5K C 0.18120(8) 0.86541(12) 0.58371(9) 0.0250(4) Uani 1 1 d .
H5KA H 0.1770 0.8795 0.6231 0.030 Uiso 1 1 calc R
H5KB H 0.1405 0.8592 0.5455 0.030 Uiso 1 1 calc R
C6K C 0.21440(8) 0.93783(12) 0.57110(9) 0.0257(4) Uani 1 1 d .
H6KA H 0.1950 0.9953 0.5692 0.031 Uiso 1 1 calc R
H6KB H 0.2564 0.9403 0.6073 0.031 Uiso 1 1 calc R
Cu1 Cu 0.064122(9) 0.204547(15) 0.238232(10) 0.02357(6) Uani 1 1 d .
Cu2 Cu 0.0000 0.48847(2) 0.2500 0.02191(8) Uani 1 2 d S
F19 F 0.22537(5) 0.19260(7) 0.43065(5) 0.0354(3) Uani 1 1 d .
F20 F 0.27674(5) 0.30187(8) 0.42551(5) 0.0353(3) Uani 1 1 d .
F21 F 0.19520(5) 0.32533(7) 0.42987(5) 0.0303(3) Uani 1 1 d .
F22 F 0.15026(6) 0.35286(8) 0.23190(5) 0.0383(3) Uani 1 1 d .
F23 F 0.14188(5) 0.41168(7) 0.31164(6) 0.0366(3) Uani 1 1 d .
F24 F 0.22851(5) 0.40169(7) 0.31734(6) 0.0396(3) Uani 1 1 d .
F25 F -0.01081(6) 0.13208(9) 0.47917(6) 0.0425(3) Uani 1 1 d .
F26 F 0.01082(6) 0.24816(8) 0.44226(6) 0.0410(3) Uani 1 1 d .
F27 F -0.07621(5) 0.18876(8) 0.38719(6) 0.0394(3) Uani 1 1 d .
F28 F 0.10684(5) 0.15618(8) 0.45446(6) 0.0387(3) Uani 1 1 d .
F29 F 0.07749(5) 0.03332(8) 0.47627(6) 0.0418(3) Uani 1 1 d .
F30 F 0.09077(5) 0.04408(8) 0.39140(6) 0.0413(3) Uani 1 1 d .
F31 F -0.05030(5) 0.60690(9) 0.40141(6) 0.0445(3) Uani 1 1 d .
F32 F -0.06659(5) 0.60771(9) 0.30085(6) 0.0419(3) Uani 1 1 d .
F33 F -0.07193(5) 0.48674(9) 0.34608(7) 0.0472(3) Uani 1 1 d .
F34 F 0.06211(5) 0.56286(8) 0.49594(5) 0.0362(3) Uani 1 1 d .
F35 F 0.11344(5) 0.48025(8) 0.46575(5) 0.0325(3) Uani 1 1 d .
F36 F 0.02955(5) 0.43428(8) 0.45517(6) 0.0374(3) Uani 1 1 d .
K1 K 0.071220(17) 0.31787(3) 0.37533(2) 0.02473(9) Uani 1 1 d .
K2 K 0.2500 0.7500 0.5000 0.02131(12) Uani 1 2 d S
O1 O 0.12719(5) 0.23879(9) 0.31705(6) 0.0241(3) Uani 1 1 d .
O2 O 0.00471(5) 0.17126(8) 0.33605(6) 0.0237(3) Uani 1 1 d .
O3 O 0.02993(6) 0.47905(8) 0.33953(6) 0.0241(3) Uani 1 1 d .
O1K O 0.28611(5) 0.57850(8) 0.49001(6) 0.0229(3) Uani 1 1 d .
O2K O 0.22723(6) 0.61163(8) 0.56295(6) 0.0252(3) Uani 1 1 d .
O3K O 0.21387(5) 0.78492(8) 0.59397(6) 0.0237(3) Uani 1 1 d .

loop_
_atom_site_aniso_label
_atom_site_aniso_U_11
_atom_site_aniso_U_22
_atom_site_aniso_U_33
_atom_site_aniso_U_23
_atom_site_aniso_U_13
_atom_site_aniso_U_12
C1 0.0180(8) 0.0209(9) 0.0174(8) -0.0013(7) 0.0059(7) 0.0001(7)
C2 0.0223(9) 0.0210(9) 0.0155(8) 0.0010(7) 0.0058(7) 0.0039(7)
C3 0.0259(9) 0.0223(10) 0.0198(9) 0.0015(8) 0.0052(8) 0.0025(7)
C4 0.0413(12) 0.0205(10) 0.0237(10) -0.0030(8) 0.0067(9) 0.0061(8)
C5 0.0429(12) 0.0355(12) 0.0347(11) -0.0022(9) 0.0183(10) 0.0166(10)
C6 0.0346(11) 0.0390(13) 0.0526(14) -0.0019(11) 0.0273(11) 0.0061(9)
C7 0.0295(10) 0.0243(10) 0.0418(12) -0.0037(9) 0.0183(9) 0.0005(8)
C8 0.0234(9) 0.0250(10) 0.0207(9) -0.0040(8) 0.0071(8) -0.0020(7)
C9 0.0308(10) 0.0241(10) 0.0268(10) 0.0009(8) 0.0150(8) 0.0065(8)
C10 0.0185(9) 0.0258(10) 0.0207(9) 0.0058(8) 0.0084(7) 0.0021(7)
C11 0.0213(9) 0.0252(10) 0.0285(10) 0.0056(8) 0.0052(8) 0.0034(7)
C12 0.0356(12) 0.0410(13) 0.0424(13) -0.0077(10) 0.0188(10) -0.0007(10)
C13 0.0533(16) 0.0480(16) 0.0614(17) -0.0224(13) 0.0172(13) -0.0056(12)
C14 0.0590(17) 0.0324(14) 0.0670(19) -0.0025(13) -0.0004(14) -0.0129(12)
C15 0.0615(17) 0.0506(16) 0.0503(16) 0.0192(13) -0.0003(13) -0.0265(13)
C16 0.0464(13) 0.0446(14) 0.0274(11) 0.0110(10) 0.0040(10) -0.0152(11)
C17 0.0316(11) 0.0307(11) 0.0305(11) 0.0068(9) 0.0179(9) -0.0003(8)
C18 0.0238(10) 0.0328(11) 0.0265(10) 0.0074(9) 0.0069(8) 0.0008(8)
C19 0.0215(9) 0.0257(10) 0.0239(9) -0.0051(8) 0.0124(8) -0.0034(7)
C20 0.0226(9) 0.0251(10) 0.0205(9) 0.0006(8) 0.0033(8) -0.0011(7)
C21 0.0401(12) 0.0294(12) 0.0346(12) -0.0042(9) 0.0090(10) 0.0016(9)
C22 0.0618(16) 0.0215(12) 0.0388(13) -0.0014(10) -0.0018(12) -0.0027(11)
C23 0.0478(14) 0.0424(15) 0.0358(13) 0.0146(11) -0.0053(11) -0.0207(11)
C24 0.0307(11) 0.0543(16) 0.0353(12) 0.0112(11) 0.0055(10) -0.0150(10)
C25 0.0251(10) 0.0356(12) 0.0263(10) 0.0050(9) 0.0077(8) -0.0041(8)
C26 0.0252(10) 0.0438(13) 0.0321(11) -0.0112(10) 0.0149(9) -0.0031(9)
C27 0.0270(10) 0.0279(10) 0.0260(10) -0.0057(8) 0.0154(8) -0.0071(8)
C1K 0.0275(10) 0.0146(9) 0.0398(11) -0.0003(8) 0.0162(9) -0.0023(7)
C2K 0.0291(10) 0.0169(10) 0.0389(11) 0.0063(8) 0.0171(9) 0.0012(7)
C3K 0.0383(11) 0.0309(11) 0.0297(10) 0.0086(9) 0.0229(9) 0.0025(9)
C4K 0.0338(10) 0.0296(11) 0.0331(11) 0.0037(9) 0.0241(9) -0.0001(8)
C5K 0.0250(9) 0.0276(10) 0.0250(10) -0.0044(8) 0.0140(8) 0.0029(8)
C6K 0.0253(9) 0.0233(10) 0.0270(10) -0.0072(8) 0.0113(8) 0.0007(7)
Cu1 0.01720(11) 0.03048(13) 0.01915(12) -0.00769(9) 0.00560(9) -0.00019(9)
Cu2 0.02526(16) 0.02182(17) 0.02136(16) 0.000 0.01333(13) 0.000
F19 0.0470(7) 0.0297(6) 0.0203(6) 0.0057(5) 0.0086(5) 0.0030(5)
F20 0.0203(5) 0.0477(7) 0.0280(6) -0.0098(5) 0.0035(5) -0.0074(5)
F21 0.0310(6) 0.0361(7) 0.0205(5) -0.0102(5) 0.0096(5) -0.0015(5)
F22 0.0556(8) 0.0354(7) 0.0246(6) 0.0104(5) 0.0198(6) 0.0182(6)
F23 0.0464(7) 0.0285(6) 0.0387(7) 0.0033(5) 0.0234(6) 0.0175(5)
F24 0.0439(7) 0.0214(6) 0.0582(8) 0.0047(6) 0.0283(6) -0.0020(5)
F25 0.0558(8) 0.0501(8) 0.0309(6) 0.0082(6) 0.0283(6) 0.0004(6)
F26 0.0545(8) 0.0317(7) 0.0484(7) -0.0077(6) 0.0340(6) -0.0074(6)
F27 0.0309(6) 0.0468(8) 0.0497(7) 0.0122(6) 0.0266(6) 0.0112(5)
F28 0.0219(6) 0.0438(7) 0.0343(6) 0.0062(6) 0.0005(5) -0.0048(5)
F29 0.0303(6) 0.0462(8) 0.0343(7) 0.0220(6) 0.0038(5) 0.0056(5)
F30 0.0272(6) 0.0469(8) 0.0478(7) 0.0047(6) 0.0163(6) 0.0135(5)
F31 0.0327(6) 0.0656(9) 0.0416(7) -0.0170(6) 0.0229(6) 0.0039(6)
F32 0.0252(6) 0.0622(9) 0.0334(7) -0.0032(6) 0.0100(5) 0.0111(6)
F33 0.0291(6) 0.0614(9) 0.0536(8) -0.0184(7) 0.0218(6) -0.0197(6)
F34 0.0448(7) 0.0401(7) 0.0246(6) -0.0091(5) 0.0174(5) -0.0031(5)
F35 0.0273(6) 0.0421(7) 0.0275(6) 0.0056(5) 0.0125(5) 0.0036(5)
F36 0.0475(7) 0.0384(7) 0.0329(6) -0.0031(5) 0.0246(6) -0.0161(6)
K1 0.0262(2) 0.0238(2) 0.0277(2) -0.00066(17) 0.01564(17) -0.00052(16)
K2 0.0281(3) 0.0176(3) 0.0210(3) 0.0016(2) 0.0139(2) 0.0026(2)
O1 0.0187(6) 0.0327(7) 0.0191(6) -0.0062(5) 0.0075(5) -0.0034(5)
O2 0.0178(6) 0.0318(7) 0.0195(6) 0.0088(5) 0.0073(5) 0.0008(5)
O3 0.0305(7) 0.0223(7) 0.0224(6) -0.0035(5) 0.0149(6) -0.0011(5)
O1K 0.0256(6) 0.0176(6) 0.0270(7) -0.0032(5) 0.0139(6) -0.0033(5)
O2K 0.0313(7) 0.0195(7) 0.0291(7) 0.0056(5) 0.0178(6) 0.0038(5)
O3K 0.0256(6) 0.0238(7) 0.0264(7) 0.0005(5) 0.0162(6) 0.0018(5)

loop_
_atom_type_symbol
_atom_type_description
_atom_type_scat_dispersion_real
_atom_type_scat_dispersion_imag
_atom_type_scat_source
C C 0.0033 0.0016 'International Tables Vol C Tables 4.2.6.8 and 6.1.1.4'
H H 0.0000 0.0000 'International Tables Vol C Tables 4.2.6.8 and 6.1.1.4'
O O 0.0106 0.0060 'International Tables Vol C Tables 4.2.6.8 and 6.1.1.4'
F F 0.0171 0.0103 'International Tables Vol C Tables 4.2.6.8 and 6.1.1.4'
K K 0.2009 0.2494 'International Tables Vol C Tables 4.2.6.8 and 6.1.1.4'
Cu Cu 0.3201 1.2651 'International Tables Vol C Tables 4.2.6.8 and 6.1.1.4'

loop_
_geom_angle_atom_site_label_1
_geom_angle_atom_site_label_2
_geom_angle_atom_site_label_3
_geom_angle
_geom_angle_site_symmetry_1
_geom_angle_site_symmetry_3
O1 C1 C9 108.40(14) . .
O1 C1 C2 115.75(14) . .
C9 C1 C2 110.11(14) . .
O1 C1 C8 105.04(14) . .
C9 C1 C8 109.73(15) . .
C2 C1 C8 107.59(14) . .
C3 C2 C7 118.29(17) . .
C3 C2 C1 118.84(16) . .
C7 C2 C1 122.83(16) . .
C2 C3 C4 120.68(18) . .
C2 C3 H3 119.7 . .
C4 C3 H3 119.7 . .
C5 C4 C3 120.32(19) . .
C5 C4 H4 119.8 . .
C3 C4 H4 119.8 . .
C6 C5 C4 119.48(19) . .
C6 C5 H5 120.3 . .
C4 C5 H5 120.3 . .
C5 C6 C7 120.6(2) . .
C5 C6 H6 119.7 . .
C7 C6 H6 119.7 . .
C6 C7 C2 120.65(19) . .
C6 C7 H7 119.7 . .
C2 C7 H7 119.7 . .
F19 C8 F20 107.07(15) . .
F19 C8 F21 106.48(15) . .
F20 C8 F21 106.24(14) . .
F19 C8 C1 109.99(14) . .
F20 C8 C1 115.09(15) . .
F21 C8 C1 111.50(14) . .
F22 C9 F23 106.80(15) . .
F22 C9 F24 106.92(15) . .
F23 C9 F24 105.54(15) . .
F22 C9 C1 110.65(15) . .
F23 C9 C1 111.79(15) . .
F24 C9 C1 114.66(15) . .
O2 C10 C17 107.48(15) . .
O2 C10 C11 114.83(15) . .
C17 C10 C11 111.47(15) . .
O2 C10 C18 105.93(14) . .
C17 C10 C18 109.93(15) . .
C11 C10 C18 107.02(15) . .
C12 C11 C16 118.4(2) . .
C12 C11 C10 117.38(18) . .
C16 C11 C10 124.13(18) . .
C13 C12 C11 120.8(2) . .
C13 C12 H12 119.6 . .
C11 C12 H12 119.6 . .
C14 C13 C12 120.4(3) . .
C14 C13 H13 119.8 . .
C12 C13 H13 119.8 . .
C13 C14 C15 119.6(2) . .
C13 C14 H14 120.2 . .
C15 C14 H14 120.2 . .
C14 C15 C16 120.7(3) . .
C14 C15 H15 119.6 . .
C16 C15 H15 119.6 . .
C15 C16 C11 120.1(2) . .
C15 C16 H16 120.0 . .
C11 C16 H16 120.0 . .
F27 C17 F26 106.53(16) . .
F27 C17 F25 106.83(15) . .
F26 C17 F25 105.45(16) . .
F27 C17 C10 109.99(16) . .
F26 C17 C10 111.69(15) . .
F25 C17 C10 115.82(16) . .
F30 C18 F29 107.03(16) . .
F30 C18 F28 106.68(15) . .
F29 C18 F28 106.57(15) . .
F30 C18 C10 110.68(15) . .
F29 C18 C10 113.49(15) . .
F28 C18 C10 112.01(16) . .
O3 C19 C20 114.19(14) . .
O3 C19 C27 105.74(15) . .
C20 C19 C27 108.20(14) . .
O3 C19 C26 108.80(14) . .
C20 C19 C26 110.82(16) . .
C27 C19 C26 108.86(15) . .
C21 C20 C25 118.90(19) . .
C21 C20 C19 123.71(18) . .
C25 C20 C19 117.36(17) . .
C20 C21 C22 120.1(2) . .
C20 C21 H21 120.0 . .
C22 C21 H21 120.0 . .
C23 C22 C21 120.1(2) . .
C23 C22 H22 120.0 . .
C21 C22 H22 120.0 . .
C24 C23 C22 120.2(2) . .
C24 C23 H23 119.9 . .
C22 C23 H23 119.9 . .
C23 C24 C25 120.3(2) . .
C23 C24 H24 119.9 . .
C25 C24 H24 119.9 . .
C24 C25 C20 120.5(2) . .
C24 C25 H25 119.7 . .
C20 C25 H25 119.7 . .
F33 C26 F31 106.57(16) . .
F33 C26 F32 106.74(16) . .
F31 C26 F32 106.84(17) . .
F33 C26 C19 112.07(17) . .
F31 C26 C19 114.25(16) . .
F32 C26 C19 109.96(16) . .
F34 C27 F36 107.22(14) . .
F34 C27 F35 106.82(15) . .
F36 C27 F35 105.52(15) . .
F34 C27 C19 114.75(16) . .
F36 C27 C19 112.25(15) . .
F35 C27 C19 109.75(14) . .
F34 C27 K1 160.92(13) . .
F36 C27 K1 63.53(9) . .
F35 C27 K1 63.02(9) . .
C19 C27 K1 84.30(10) . .
O1K C1K C2K 109.29(15) . .
O1K C1K H1KA 109.8 . .
C2K C1K H1KA 109.8 . .
O1K C1K H1KB 109.8 . .
C2K C1K H1KB 109.8 . .
H1KA C1K H1KB 108.3 . .
O2K C2K C1K 108.44(15) . .
O2K C2K H2KA 110.0 . .
C1K C2K H2KA 110.0 . .
O2K C2K H2KB 110.0 . .
C1K C2K H2KB 110.0 . .
H2KA C2K H2KB 108.4 . .
O2K C3K C4K 108.63(15) . .
O2K C3K H3KA 110.0 . .
C4K C3K H3KA 110.0 . .
O2K C3K H3KB 110.0 . .
C4K C3K H3KB 110.0 . .
H3KA C3K H3KB 108.3 . .
O3K C4K C3K 108.80(15) . .
O3K C4K H4KA 109.9 . .
C3K C4K H4KA 109.9 . .
O3K C4K H4KB 109.9 . .
C3K C4K H4KB 109.9 . .
H4KA C4K H4KB 108.3 . .
O3K C5K C6K 108.87(14) . .
O3K C5K H5KA 109.9 . .
C6K C5K H5KA 109.9 . .
O3K C5K H5KB 109.9 . .
C6K C5K H5KB 109.9 . .
H5KA C5K H5KB 108.3 . .
O1K C6K C5K 109.07(14) 7_566 .
O1K C6K H6KA 109.9 7_566 .
C5K C6K H6KA 109.9 . .
O1K C6K H6KB 109.9 7_566 .
C5K C6K H6KB 109.9 . .
H6KA C6K H6KB 108.3 . .
O1 Cu1 O2 173.22(5) . 2
O1 Cu1 K1 47.52(4) . .
O2 Cu1 K1 126.12(4) 2 .
O1 Cu1 K1 131.52(4) . 2
O2 Cu1 K1 45.84(4) 2 2
K1 Cu1 K1 92.516(13) . 2
O3 Cu2 O3 171.09(8) . 2
O3 Cu2 K1 128.29(4) . 2
O3 Cu2 K1 43.14(4) 2 2
O3 Cu2 K1 43.14(4) . .
O3 Cu2 K1 128.29(4) 2 .
K1 Cu2 K1 89.850(15) 2 .
C8 F21 K1 117.22(9) . .
C9 F23 K1 115.14(10) . .
C17 F26 K1 119.83(10) . .
C18 F28 K1 114.79(10) . .
C27 F35 K1 93.98(10) . .
C27 F36 K1 93.57(10) . .
O3 K1 O1 119.12(4) . .
O3 K1 O2 125.02(4) . .
O1 K1 O2 81.74(4) . .
O3 K1 F21 107.40(4) . .
O1 K1 F21 59.07(3) . .
O2 K1 F21 125.60(4) . .
O3 K1 F26 106.19(4) . .
O1 K1 F26 131.51(4) . .
O2 K1 F26 57.37(4) . .
F21 K1 F26 123.70(4) . .
O3 K1 F28 158.50(4) . .
O1 K1 F28 81.96(4) . .
O2 K1 F28 58.17(3) . .
F21 K1 F28 78.85(3) . .
F26 K1 F28 55.68(4) . .
O3 K1 F35 55.01(3) . .
O1 K1 F35 127.48(4) . .
O2 K1 F35 148.80(4) . .
F21 K1 F35 73.02(3) . .
F26 K1 F35 91.72(3) . .
F28 K1 F35 110.01(3) . .
O3 K1 F36 57.20(3) . .
O1 K1 F36 168.13(4) . .
O2 K1 F36 109.75(4) . .
F21 K1 F36 110.07(3) . .
F26 K1 F36 57.29(3) . .
F28 K1 F36 101.30(4) . .
F35 K1 F36 40.66(3) . .
O3 K1 F23 70.34(3) . .
O1 K1 F23 53.61(4) . .
O2 K1 F23 128.60(4) . .
F21 K1 F23 54.53(3) . .
F26 K1 F23 174.01(4) . .
F28 K1 F23 126.51(3) . .
F35 K1 F23 82.29(3) . .
F36 K1 F23 117.15(3) . .
O3 K1 C27 42.67(4) . .
O1 K1 C27 146.45(4) . .
O2 K1 C27 131.46(4) . .
F21 K1 C27 95.96(4) . .
F26 K1 C27 80.02(4) . .
F28 K1 C27 117.24(4) . .
F35 K1 C27 22.99(4) . .
F36 K1 C27 22.90(4) . .
F23 K1 C27 94.34(4) . .
O3 K1 Cu1 109.10(3) . .
O1 K1 Cu1 30.48(3) . .
O2 K1 Cu1 62.49(3) . .
F21 K1 Cu1 89.29(2) . .
F26 K1 Cu1 119.82(3) . .
F28 K1 Cu1 91.26(3) . .
F35 K1 Cu1 148.40(2) . .
F36 K1 Cu1 158.52(3) . .
F23 K1 Cu1 66.17(2) . .
C27 K1 Cu1 151.49(3) . .
O3 K1 Cu1 96.69(3) . 2
O1 K1 Cu1 88.23(3) . 2
O2 K1 Cu1 29.58(3) . 2
F21 K1 Cu1 145.83(3) . 2
F26 K1 Cu1 69.36(3) . 2
F28 K1 Cu1 87.59(2) . 2
F35 K1 Cu1 141.06(2) . 2
F36 K1 Cu1 103.25(2) . 2
F23 K1 Cu1 115.50(3) . 2
C27 K1 Cu1 118.07(3) . 2
Cu1 K1 Cu1 59.538(9) . 2
O2K K2 O2K 180.0 7_566 .
O2K K2 O3K 119.75(4) 7_566 .
O2K K2 O3K 60.24(4) . .
O2K K2 O3K 60.24(4) 7_566 7_566
O2K K2 O3K 119.76(4) . 7_566
O3K K2 O3K 180.0 . 7_566
O2K K2 O1K 59.93(4) 7_566 7_566
O2K K2 O1K 120.07(4) . 7_566
O3K K2 O1K 61.09(3) . 7_566
O3K K2 O1K 118.91(4) 7_566 7_566
O2K K2 O1K 120.06(4) 7_566 .
O2K K2 O1K 59.94(4) . .
O3K K2 O1K 118.91(4) . .
O3K K2 O1K 61.09(3) 7_566 .
O1K K2 O1K 180.0 7_566 .
O2K K2 C23 101.30(5) 7_566 7_566
O2K K2 C23 78.70(5) . 7_566
O3K K2 C23 85.06(6) . 7_566
O3K K2 C23 94.94(6) 7_566 7_566
O1K K2 C23 107.46(6) 7_566 7_566
O1K K2 C23 72.54(6) . 7_566
O2K K2 C24 92.65(5) 7_566 7_566
O2K K2 C24 87.35(5) . 7_566
O3K K2 C24 69.72(5) . 7_566
O3K K2 C24 110.28(5) 7_566 7_566
O1K K2 C24 83.65(5) 7_566 7_566
O1K K2 C24 96.35(5) . 7_566
C23 K2 C24 24.07(7) 7_566 7_566
C1 O1 Cu1 126.84(11) . .
C1 O1 K1 121.42(10) . .
Cu1 O1 K1 102.00(5) . .
C10 O2 Cu1 122.59(10) . 2
C10 O2 K1 118.87(10) . .
Cu1 O2 K1 104.58(5) 2 .
C19 O3 Cu2 124.43(11) . .
C19 O3 K1 127.06(11) . .
Cu2 O3 K1 108.32(5) . .
C1K O1K C6K 110.92(13) . 7_566
C1K O1K K2 114.57(10) . .
C6K O1K K2 113.19(10) 7_566 .
C3K O2K C2K 112.44(14) . .
C3K O2K K2 117.23(10) . .
C2K O2K K2 118.34(10) . .
C4K O3K C5K 111.48(13) . .
C4K O3K K2 114.78(10) . .
C5K O3K K2 114.45(10) . .

loop_
_geom_bond_atom_site_label_1
_geom_bond_atom_site_label_2
_geom_bond_distance
_geom_bond_site_symmetry_2
C1 O1 1.366(2) .
C1 C9 1.541(3) .
C1 C2 1.543(2) .
C1 C8 1.546(2) .
C2 C3 1.385(3) .
C2 C7 1.395(3) .
C3 C4 1.388(3) .
C3 H3 0.9500 .
C4 C5 1.377(3) .
C4 H4 0.9500 .
C5 C6 1.377(3) .
C5 H5 0.9500 .
C6 C7 1.379(3) .
C6 H6 0.9500 .
C7 H7 0.9500 .
C8 F19 1.332(2) .
C8 F20 1.334(2) .
C8 F21 1.349(2) .
C9 F22 1.332(2) .
C9 F23 1.342(2) .
C9 F24 1.346(2) .
C10 O2 1.370(2) .
C10 C17 1.539(3) .
C10 C11 1.542(3) .
C10 C18 1.551(2) .
C11 C12 1.384(3) .
C11 C16 1.390(3) .
C12 C13 1.382(3) .
C12 H12 0.9500 .
C13 C14 1.368(4) .
C13 H13 0.9500 .
C14 C15 1.368(4) .
C14 H14 0.9500 .
C15 C16 1.387(3) .
C15 H15 0.9500 .
C16 H16 0.9500 .
C17 F27 1.336(2) .
C17 F26 1.342(2) .
C17 F25 1.343(2) .
C18 F30 1.332(2) .
C18 F29 1.341(2) .
C18 F28 1.343(2) .
C19 O3 1.372(2) .
C19 C20 1.540(3) .
C19 C27 1.548(3) .
C19 C26 1.551(3) .
C20 C21 1.391(3) .
C20 C25 1.392(3) .
C21 C22 1.392(3) .
C21 H21 0.9500 .
C22 C23 1.383(4) .
C22 H22 0.9500 .
C23 C24 1.367(4) .
C23 H23 0.9500 .
C24 C25 1.387(3) .
C24 H24 0.9500 .
C25 H25 0.9500 .
C26 F33 1.328(2) .
C26 F31 1.341(2) .
C26 F32 1.346(2) .
C27 F34 1.330(2) .
C27 F36 1.339(2) .
C27 F35 1.345(2) .
C27 K1 3.4350(19) .
C1K O1K 1.426(2) .
C1K C2K 1.496(3) .
C1K H1KA 0.9900 .
C1K H1KB 0.9900 .
C2K O2K 1.425(2) .
C2K H2KA 0.9900 .
C2K H2KB 0.9900 .
C3K O2K 1.424(2) .
C3K C4K 1.496(3) .
C3K H3KA 0.9900 .
C3K H3KB 0.9900 .
C4K O3K 1.426(2) .
C4K H4KA 0.9900 .
C4K H4KB 0.9900 .
C5K O3K 1.428(2) .
C5K C6K 1.493(3) .
C5K H5KA 0.9900 .
C5K H5KB 0.9900 .
C6K O1K 1.428(2) 7_566
C6K H6KA 0.9900 .
C6K H6KB 0.9900 .
Cu1 O1 1.8312(12) .
Cu1 O2 1.8373(12) 2
Cu1 K1 3.5311(5) .
Cu1 K1 3.6020(5) 2
Cu2 O3 1.8366(12) .
Cu2 O3 1.8367(12) 2
Cu2 K1 3.6489(5) 2
Cu2 K1 3.6489(5) .
F21 K1 2.7709(11) .
F23 K1 3.1487(13) .
F26 K1 2.8487(12) .
F28 K1 2.9280(13) .
F35 K1 3.0687(12) .
F36 K1 3.0809(12) .
K1 O3 2.6283(13) .
K1 O1 2.6623(13) .
K1 O2 2.6699(13) .
K1 Cu1 3.6019(5) 2
K2 O2K 2.7646(12) 7_566
K2 O2K 2.7647(12) .
K2 O3K 2.7815(12) .
K2 O3K 2.7816(12) 7_566
K2 O1K 2.7995(12) 7_566
K2 O1K 2.7995(12) .
K2 C23 3.171(2) 7_566
K2 C24 3.339(2) 7_566
O2 Cu1 1.8372(12) 2
O1K C6K 1.428(2) 7_566

loop_
_geom_torsion_atom_site_label_1
_geom_torsion_atom_site_label_2
_geom_torsion_atom_site_label_3
_geom_torsion_atom_site_label_4
_geom_torsion
_geom_torsion_site_symmetry_1
_geom_torsion_site_symmetry_4
O1 C1 C2 C3 -11.4(2) . .
C9 C1 C2 C3 -134.79(16) . .
C8 C1 C2 C3 105.65(18) . .
O1 C1 C2 C7 171.01(17) . .
C9 C1 C2 C7 47.6(2) . .
C8 C1 C2 C7 -71.9(2) . .
C7 C2 C3 C4 -0.9(3) . .
C1 C2 C3 C4 -178.53(16) . .
C2 C3 C4 C5 1.0(3) . .
C3 C4 C5 C6 -0.7(3) . .
C4 C5 C6 C7 0.1(3) . .
C5 C6 C7 C2 0.0(3) . .
C3 C2 C7 C6 0.3(3) . .
C1 C2 C7 C6 177.89(18) . .
O1 C1 C8 F19 62.22(18) . .
C9 C1 C8 F19 178.56(14) . .
C2 C1 C8 F19 -61.64(18) . .
O1 C1 C8 F20 -176.76(15) . .
C9 C1 C8 F20 -60.4(2) . .
C2 C1 C8 F20 59.4(2) . .
O1 C1 C8 F21 -55.67(18) . .
C9 C1 C8 F21 60.67(19) . .
C2 C1 C8 F21 -179.53(14) . .
O1 C1 C9 F22 -73.88(18) . .
C2 C1 C9 F22 53.67(19) . .
C8 C1 C9 F22 171.92(14) . .
O1 C1 C9 F23 45.02(19) . .
C2 C1 C9 F23 172.58(14) . .
C8 C1 C9 F23 -69.17(19) . .
O1 C1 C9 F24 165.10(14) . .
C2 C1 C9 F24 -67.35(19) . .
C8 C1 C9 F24 50.9(2) . .
O2 C10 C11 C12 23.2(2) . .
C17 C10 C11 C12 145.75(18) . .
C18 C10 C11 C12 -94.0(2) . .
O2 C10 C11 C16 -160.53(19) . .
C17 C10 C11 C16 -38.0(2) . .
C18 C10 C11 C16 82.2(2) . .
C16 C11 C12 C13 -0.6(3) . .
C10 C11 C12 C13 175.8(2) . .
C11 C12 C13 C14 0.1(4) . .
C12 C13 C14 C15 0.9(4) . .
C13 C14 C15 C16 -1.3(4) . .
C14 C15 C16 C11 0.8(4) . .
C12 C11 C16 C15 0.2(3) . .
C10 C11 C16 C15 -176.0(2) . .
O2 C10 C17 F27 70.68(18) . .
C11 C10 C17 F27 -55.97(19) . .
C18 C10 C17 F27 -174.47(15) . .
O2 C10 C17 F26 -47.38(19) . .
C11 C10 C17 F26 -174.03(15) . .
C18 C10 C17 F26 67.5(2) . .
O2 C10 C17 F25 -168.10(15) . .
C11 C10 C17 F25 65.3(2) . .
C18 C10 C17 F25 -53.2(2) . .
O2 C10 C18 F30 -60.78(19) . .
C17 C10 C18 F30 -176.61(15) . .
C11 C10 C18 F30 62.18(19) . .
O2 C10 C18 F29 178.87(15) . .
C17 C10 C18 F29 63.0(2) . .
C11 C10 C18 F29 -58.2(2) . .
O2 C10 C18 F28 58.1(2) . .
C17 C10 C18 F28 -57.7(2) . .
C11 C10 C18 F28 -178.91(15) . .
O3 C19 C20 C21 164.41(17) . .
C27 C19 C20 C21 -78.2(2) . .
C26 C19 C20 C21 41.1(2) . .
O3 C19 C20 C25 -17.4(2) . .
C27 C19 C20 C25 100.01(18) . .
C26 C19 C20 C25 -140.71(17) . .
C25 C20 C21 C22 1.3(3) . .
C19 C20 C21 C22 179.39(18) . .
C20 C21 C22 C23 -0.8(3) . .
C21 C22 C23 C24 0.2(3) . .
C22 C23 C24 C25 0.0(3) . .
C23 C24 C25 C20 0.5(3) . .
C21 C20 C25 C24 -1.1(3) . .
C19 C20 C25 C24 -179.34(17) . .
O3 C19 C26 F33 43.0(2) . .
C20 C19 C26 F33 169.31(15) . .
C27 C19 C26 F33 -71.8(2) . .
O3 C19 C26 F31 164.32(16) . .
C20 C19 C26 F31 -69.3(2) . .
C27 C19 C26 F31 49.5(2) . .
O3 C19 C26 F32 -75.57(19) . .
C20 C19 C26 F32 50.8(2) . .
C27 C19 C26 F32 169.65(15) . .
O3 C19 C27 F34 175.43(14) . .
C20 C19 C27 F34 52.69(19) . .
C26 C19 C27 F34 -67.82(19) . .
O3 C19 C27 F36 -61.84(18) . .
C20 C19 C27 F36 175.43(14) . .
C26 C19 C27 F36 54.9(2) . .
O3 C19 C27 F35 55.16(18) . .
C20 C19 C27 F35 -67.57(18) . .
C26 C19 C27 F35 171.91(15) . .
O3 C19 C27 K1 -3.49(11) . .
C20 C19 C27 K1 -126.23(12) . .
C26 C19 C27 K1 113.26(13) . .
O1K C1K C2K O2K 61.09(19) . .
O2K C3K C4K O3K -62.1(2) . .
O3K C5K C6K O1K 66.31(18) . 7_566
F19 C8 F21 K1 -81.23(14) . .
F20 C8 F21 K1 164.87(9) . .
C1 C8 F21 K1 38.75(17) . .
F22 C9 F23 K1 110.04(13) . .
F24 C9 F23 K1 -136.41(11) . .
C1 C9 F23 K1 -11.12(18) . .
F27 C17 F26 K1 -101.24(14) . .
F25 C17 F26 K1 145.46(11) . .
C10 C17 F26 K1 18.87(19) . .
F30 C18 F28 K1 89.88(14) . .
F29 C18 F28 K1 -156.02(10) . .
C10 C18 F28 K1 -31.36(18) . .
F34 C27 F35 K1 162.55(12) . .
F36 C27 F35 K1 48.67(12) . .
C19 C27 F35 K1 -72.47(13) . .
F34 C27 F36 K1 -161.99(12) . .
F35 C27 F36 K1 -48.38(12) . .
C19 C27 F36 K1 71.12(14) . .
C8 F21 K1 O3 -124.80(11) . .
C8 F21 K1 O1 -10.80(11) . .
C8 F21 K1 O2 39.78(12) . .
C8 F21 K1 F26 111.13(11) . .
C8 F21 K1 F28 76.44(11) . .
C8 F21 K1 F35 -168.42(12) . .
C8 F21 K1 F36 174.53(11) . .
C8 F21 K1 F23 -75.82(11) . .
C8 F21 K1 C27 -166.91(12) . .
C8 F21 K1 Cu1 -14.98(11) . .
C8 F21 K1 Cu1 7.95(14) . 2
C17 F26 K1 O3 127.15(13) . .
C17 F26 K1 O1 -31.84(15) . .
C17 F26 K1 O2 5.56(12) . .
C17 F26 K1 F21 -108.25(13) . .
C17 F26 K1 F28 -65.71(12) . .
C17 F26 K1 F35 -178.91(13) . .
C17 F26 K1 F36 158.19(14) . .
C17 F26 K1 F23 -179(26) . .
C17 F26 K1 C27 161.21(13) . .
C17 F26 K1 Cu1 3.15(14) . .
C17 F26 K1 Cu1 35.98(12) . 2
C18 F28 K1 O3 108.28(15) . .
C18 F28 K1 O1 -82.46(12) . .
C18 F28 K1 O2 2.78(11) . .
C18 F28 K1 F21 -142.37(12) . .
C18 F28 K1 F26 72.61(12) . .
C18 F28 K1 F35 150.49(12) . .
C18 F28 K1 F36 109.12(12) . .
C18 F28 K1 F23 -114.23(12) . .
C18 F28 K1 C27 126.62(12) . .
C18 F28 K1 Cu1 -53.35(12) . .
C18 F28 K1 Cu1 6.09(12) . 2
C27 F35 K1 O3 49.61(10) . .
C27 F35 K1 O1 151.84(10) . .
C27 F35 K1 O2 -51.73(12) . .
C27 F35 K1 F21 176.14(10) . .
C27 F35 K1 F26 -59.02(10) . .
C27 F35 K1 F28 -112.90(10) . .
C27 F35 K1 F36 -28.86(9) . .
C27 F35 K1 F23 120.96(10) . .
C27 F35 K1 Cu1 117.56(9) . .
C27 F35 K1 Cu1 -0.61(11) . 2
C27 F36 K1 O3 -43.76(10) . .
C27 F36 K1 O1 31.7(2) . .
C27 F36 K1 O2 -163.37(10) . .
C27 F36 K1 F21 54.47(10) . .
C27 F36 K1 F26 172.34(11) . .
C27 F36 K1 F28 136.60(10) . .
C27 F36 K1 F35 28.98(9) . .
C27 F36 K1 F23 -5.07(11) . .
C27 F36 K1 Cu1 -98.70(11) . .
C27 F36 K1 Cu1 -133.23(10) . 2
C9 F23 K1 O3 -167.83(12) . .
C9 F23 K1 O1 -12.96(11) . .
C9 F23 K1 O2 -48.19(13) . .
C9 F23 K1 F21 62.04(11) . .
C9 F23 K1 F26 136.8(3) . .
C9 F23 K1 F28 27.42(13) . .
C9 F23 K1 F35 136.64(12) . .
C9 F23 K1 F36 158.25(11) . .
C9 F23 K1 C27 156.27(12) . .
C9 F23 K1 Cu1 -45.30(11) . .
C9 F23 K1 Cu1 -79.75(11) . 2
F34 C27 K1 O3 -174.4(4) . .
F36 C27 K1 O3 120.94(12) . .
F35 C27 K1 O3 -112.99(11) . .
C19 C27 K1 O3 2.59(8) . .
F34 C27 K1 O1 -104.1(4) . .
F36 C27 K1 O1 -168.73(9) . .
F35 C27 K1 O1 -42.66(14) . .
C19 C27 K1 O1 72.92(12) . .
F34 C27 K1 O2 85.7(4) . .
F36 C27 K1 O2 21.06(12) . .
F35 C27 K1 O2 147.13(8) . .
C19 C27 K1 O2 -97.29(10) . .
F34 C27 K1 F21 -65.1(4) . .
F36 C27 K1 F21 -129.78(10) . .
F35 C27 K1 F21 -3.71(10) . .
C19 C27 K1 F21 111.87(9) . .
F34 C27 K1 F26 58.1(4) . .
F36 C27 K1 F26 -6.54(10) . .
F35 C27 K1 F26 119.53(10) . .
C19 C27 K1 F26 -124.89(10) . .
F34 C27 K1 F28 15.4(4) . .
F36 C27 K1 F28 -49.27(11) . .
F35 C27 K1 F28 76.80(10) . .
C19 C27 K1 F28 -167.62(8) . .
F34 C27 K1 F35 -61.4(3) . .
F36 C27 K1 F35 -126.07(16) . .
C19 C27 K1 F35 115.58(14) . .
F34 C27 K1 F36 64.6(3) . .
F35 C27 K1 F36 126.07(16) . .
C19 C27 K1 F36 -118.35(15) . .
F34 C27 K1 F23 -119.9(4) . .
F36 C27 K1 F23 175.48(10) . .
F35 C27 K1 F23 -58.45(9) . .
C19 C27 K1 F23 57.13(9) . .
F34 C27 K1 Cu1 -164.7(3) . .
F36 C27 K1 Cu1 130.67(9) . .
F35 C27 K1 Cu1 -103.27(10) . .
C19 C27 K1 Cu1 12.32(14) . .
F34 C27 K1 Cu1 118.1(4) . 2
F36 C27 K1 Cu1 53.49(11) . 2
F35 C27 K1 Cu1 179.56(8) . 2
C19 C27 K1 Cu1 -64.85(10) . 2
O1 Cu1 K1 O3 115.27(6) . .
O2 Cu1 K1 O3 -67.76(6) 2 .
K1 Cu1 K1 O3 -33.99(3) 2 .
O2 Cu1 K1 O1 176.97(8) 2 .
K1 Cu1 K1 O1 -149.25(6) 2 .
O1 Cu1 K1 O2 -124.44(6) . .
O2 Cu1 K1 O2 52.53(5) 2 .
K1 Cu1 K1 O2 86.31(3) 2 .
O1 Cu1 K1 F21 7.08(6) . .
O2 Cu1 K1 F21 -175.95(6) 2 .
K1 Cu1 K1 F21 -142.17(3) 2 .
O1 Cu1 K1 F26 -122.15(7) . .
O2 Cu1 K1 F26 54.82(6) 2 .
K1 Cu1 K1 F26 88.59(4) 2 .
O1 Cu1 K1 F28 -71.75(6) . .
O2 Cu1 K1 F28 105.22(6) 2 .
K1 Cu1 K1 F28 138.99(2) 2 .
O1 Cu1 K1 F35 61.79(7) . .
O2 Cu1 K1 F35 -121.24(7) 2 .
K1 Cu1 K1 F35 -87.46(4) 2 .
O1 Cu1 K1 F36 162.00(9) . .
O2 Cu1 K1 F36 -21.03(9) 2 .
K1 Cu1 K1 F36 12.74(7) 2 .
O1 Cu1 K1 F23 58.11(6) . .
O2 Cu1 K1 F23 -124.92(6) 2 .
K1 Cu1 K1 F23 -91.15(2) 2 .
O1 Cu1 K1 C27 108.31(9) . .
O2 Cu1 K1 C27 -74.72(9) 2 .
K1 Cu1 K1 C27 -40.95(7) 2 .
O1 Cu1 K1 Cu1 -158.21(6) . 2
O2 Cu1 K1 Cu1 18.76(5) 2 2
K1 Cu1 K1 Cu1 52.536(11) 2 2
C9 C1 O1 Cu1 71.68(17) . .
C2 C1 O1 Cu1 -52.6(2) . .
C8 C1 O1 Cu1 -171.07(11) . .
C9 C1 O1 K1 -67.97(15) . .
C2 C1 O1 K1 167.77(10) . .
C8 C1 O1 K1 49.27(16) . .
O2 Cu1 O1 C1 -166.8(4) 2 .
K1 Cu1 O1 C1 -145.61(16) . .
K1 Cu1 O1 C1 -102.60(13) 2 .
O2 Cu1 O1 K1 -21.2(5) 2 .
K1 Cu1 O1 K1 43.01(7) 2 .
O3 K1 O1 C1 70.01(13) . .
O2 K1 O1 C1 -164.33(12) . .
F21 K1 O1 C1 -23.72(11) . .
F26 K1 O1 C1 -133.20(11) . .
F28 K1 O1 C1 -105.50(12) . .
F35 K1 O1 C1 3.59(14) . .
F36 K1 O1 C1 1.4(3) . .
F23 K1 O1 C1 42.78(11) . .
C27 K1 O1 C1 23.07(16) . .
Cu1 K1 O1 C1 148.01(15) . .
Cu1 K1 O1 C1 166.68(12) 2 .
O3 K1 O1 Cu1 -78.00(6) . .
O2 K1 O1 Cu1 47.66(5) . .
F21 K1 O1 Cu1 -171.74(7) . .
F26 K1 O1 Cu1 78.78(7) . .
F28 K1 O1 Cu1 106.48(5) . .
F35 K1 O1 Cu1 -144.42(4) . .
F36 K1 O1 Cu1 -146.63(16) . .
F23 K1 O1 Cu1 -105.24(6) . .
C27 K1 O1 Cu1 -124.94(7) . .
Cu1 K1 O1 Cu1 18.67(5) 2 .
C17 C10 O2 Cu1 -76.00(17) . 2
C11 C10 O2 Cu1 48.64(19) . 2
C18 C10 O2 Cu1 166.51(12) . 2
C17 C10 O2 K1 57.93(15) . .
C11 C10 O2 K1 -177.43(11) . .
C18 C10 O2 K1 -59.56(16) . .
O3 K1 O2 C10 -122.34(11) . .
O1 K1 O2 C10 117.74(11) . .
F21 K1 O2 C10 75.71(12) . .
F26 K1 O2 C10 -34.90(11) . .
F28 K1 O2 C10 32.11(11) . .
F35 K1 O2 C10 -43.55(14) . .
F36 K1 O2 C10 -59.16(12) . .
F23 K1 O2 C10 145.73(10) . .
C27 K1 O2 C10 -67.71(13) . .
Cu1 K1 O2 C10 142.75(12) . .
Cu1 K1 O2 C10 -141.17(14) 2 .
O3 K1 O2 Cu1 18.83(7) . 2
O1 K1 O2 Cu1 -101.09(5) . 2
F21 K1 O2 Cu1 -143.13(5) . 2
F26 K1 O2 Cu1 106.27(6) . 2
F28 K1 O2 Cu1 173.28(7) . 2
F35 K1 O2 Cu1 97.61(7) . 2
F36 K1 O2 Cu1 82.00(6) . 2
F23 K1 O2 Cu1 -73.10(6) . 2
C27 K1 O2 Cu1 73.46(7) . 2
Cu1 K1 O2 Cu1 -76.08(4) . 2
C20 C19 O3 Cu2 -61.11(18) . .
C27 C19 O3 Cu2 -179.95(10) . .
C26 C19 O3 Cu2 63.26(18) . .
C20 C19 O3 K1 124.54(13) . .
C27 C19 O3 K1 5.70(18) . .
C26 C19 O3 K1 -111.09(15) . .
O3 Cu2 O3 C19 -158.09(13) 2 .
K1 Cu2 O3 C19 -143.17(11) 2 .
K1 Cu2 O3 C19 -175.26(16) . .
O3 Cu2 O3 K1 17.17(4) 2 .
K1 Cu2 O3 K1 32.08(7) 2 .
O1 K1 O3 C19 -147.07(12) . .
O2 K1 O3 C19 111.99(12) . .
F21 K1 O3 C19 -83.31(13) . .
F26 K1 O3 C19 50.83(13) . .
F28 K1 O3 C19 20.73(19) . .
F35 K1 O3 C19 -29.67(12) . .
F36 K1 O3 C19 19.75(12) . .
F23 K1 O3 C19 -124.04(13) . .
C27 K1 O3 C19 -3.64(11) . .
Cu1 K1 O3 C19 -178.75(12) . .
Cu1 K1 O3 C19 121.22(12) 2 .
O1 K1 O3 Cu2 37.83(7) . .
O2 K1 O3 Cu2 -63.10(7) . .
F21 K1 O3 Cu2 101.59(5) . .
F26 K1 O3 Cu2 -124.27(5) . .
F28 K1 O3 Cu2 -154.37(8) . .
F35 K1 O3 Cu2 155.23(7) . .
F36 K1 O3 Cu2 -155.35(7) . .
F23 K1 O3 Cu2 60.86(5) . .
C27 K1 O3 Cu2 -178.74(9) . .
Cu1 K1 O3 Cu2 6.16(6) . .
Cu1 K1 O3 Cu2 -53.87(5) 2 .
C2K C1K O1K C6K 179.83(14) . 7_566
C2K C1K O1K K2 -50.51(17) . .
O2K K2 O1K C1K -159.64(11) 7_566 .
O2K K2 O1K C1K 20.36(11) . .
O3K K2 O1K C1K 33.26(12) . .
O3K K2 O1K C1K -146.74(12) 7_566 .
O1K K2 O1K C1K -136(7) 7_566 .
C23 K2 O1K C1K 107.19(12) 7_566 .
C24 K2 O1K C1K 103.57(12) 7_566 .
O2K K2 O1K C6K -31.11(11) 7_566 7_566
O2K K2 O1K C6K 148.89(11) . 7_566
O3K K2 O1K C6K 161.79(10) . 7_566
O3K K2 O1K C6K -18.21(10) 7_566 7_566
O1K K2 O1K C6K -8(7) 7_566 7_566
C23 K2 O1K C6K -124.28(12) 7_566 7_566
C24 K2 O1K C6K -127.90(11) 7_566 7_566
C4K C3K O2K C2K -173.47(15) . .
C4K C3K O2K K2 44.32(18) . .
C1K C2K O2K C3K 175.30(15) . .
C1K C2K O2K K2 -42.95(17) . .
O2K K2 O2K C3K -87(15) 7_566 .
O3K K2 O2K C3K -13.94(11) . .
O3K K2 O2K C3K 166.06(11) 7_566 .
O1K K2 O2K C3K -26.95(13) 7_566 .
O1K K2 O2K C3K 153.06(13) . .
C23 K2 O2K C3K 76.81(13) 7_566 .
C24 K2 O2K C3K 54.16(12) 7_566 .
O2K K2 O2K C2K 133(15) 7_566 .
O3K K2 O2K C2K -153.88(13) . .
O3K K2 O2K C2K 26.12(13) 7_566 .
O1K K2 O2K C2K -166.89(11) 7_566 .
O1K K2 O2K C2K 13.11(11) . .
C23 K2 O2K C2K -63.13(13) 7_566 .
C24 K2 O2K C2K -85.79(13) 7_566 .
C3K C4K O3K C5K -177.39(15) . .
C3K C4K O3K K2 50.42(17) . .
C6K C5K O3K C4K 179.38(15) . .
C6K C5K O3K K2 -48.27(16) . .
O2K K2 O3K C4K 160.03(11) 7_566 .
O2K K2 O3K C4K -19.97(11) . .
O3K K2 O3K C4K -132(17) 7_566 .
O1K K2 O3K C4K 147.17(12) 7_566 .
O1K K2 O3K C4K -32.83(12) . .
C23 K2 O3K C4K -99.77(12) 7_566 .
C24 K2 O3K C4K -118.85(12) 7_566 .
O2K K2 O3K C5K 29.27(12) 7_566 .
O2K K2 O3K C5K -150.73(12) . .
O3K K2 O3K C5K 98(17) 7_566 .
O1K K2 O3K C5K 16.41(10) 7_566 .
O1K K2 O3K C5K -163.59(10) . .
C23 K2 O3K C5K 129.47(11) 7_566 .
C24 K2 O3K C5K 110.39(12) 7_566 .
